data_4076257
loop_
_publ_author_name
'Sol\'e, Daniel'
'Vallverd\'u, Llu\'is'
'Solans, Xavier'
'Font-Bardia, Merc\`e'
'Bonjoch, Josep'

_publ_section_title
;
 Synthesis and Reactivity of Four-Membered Azapalladacycles Derived
 fromN,N-Dialkyl-2-iodoanilines:&#x00A0; Insertion Reactions of Carbenes
 into the Carbon&#x2212;Palladium Bond
;
_journal_issue 6
_journal_name_full Organometallics
_journal_page_first 1438
_journal_paper_doi 10.1021/om034270c
_journal_volume 23
_journal_year 2004
_chemical_formula_sum 'C70 H66 I2 N2 O4 P2 Pd2'
_chemical_formula_weight 1527.79
_chemical_name_systematic
;
 ?
;
_space_group_IT_number 14
_symmetry_cell_setting monoclinic
_symmetry_space_group_name_Hall '-P 2yn'
_symmetry_space_group_name_H-M 'P 1 21/n 1'
_atom_sites_solution_hydrogens geom
_atom_sites_solution_primary direct
_atom_sites_solution_secondary difmap
_audit_creation_method SHELXL-97
_cell_angle_alpha 90.00
_cell_angle_beta 101.9260(10)
_cell_angle_gamma 90.00
_cell_formula_units_Z 2
_cell_length_a 9.5280(10)
_cell_length_b 26.6000(10)
_cell_length_c 12.8330(10)
_cell_measurement_temperature 293(2)
_cell_volume 3182.3(4)
_computing_structure_refinement 'SHELXL-97 (Sheldrick, 1997)'
_computing_structure_solution 'SHELXS-97 (Sheldrick, 1990)'
_diffrn_ambient_temperature 293(2)
_diffrn_measured_fraction_theta_full 0.867
_diffrn_measured_fraction_theta_max 0.867
_diffrn_radiation_monochromator graphite
_diffrn_radiation_source 'fine-focus sealed tube'
_diffrn_radiation_type MoK\a
_diffrn_radiation_wavelength 0.71069
_diffrn_reflns_av_R_equivalents 0.0454
_diffrn_reflns_av_sigmaI/netI 0.0303
_diffrn_reflns_limit_h_max 13
_diffrn_reflns_limit_h_min -13
_diffrn_reflns_limit_k_max 35
_diffrn_reflns_limit_k_min 0
_diffrn_reflns_limit_l_max 18
_diffrn_reflns_limit_l_min 0
_diffrn_reflns_number 27490
_diffrn_reflns_theta_full 31.55
_diffrn_reflns_theta_max 31.55
_diffrn_reflns_theta_min 1.79
_exptl_absorpt_coefficient_mu 1.635
_exptl_crystal_density_diffrn 1.594
_exptl_crystal_density_method 'not measured'
_exptl_crystal_F_000 1520
_refine_diff_density_max 0.678
_refine_diff_density_min -0.753
_refine_diff_density_rms 0.228
_refine_ls_extinction_expression Fc
_refine_ls_extinction_method none
_refine_ls_goodness_of_fit_ref 1.109
_refine_ls_hydrogen_treatment mixed
_refine_ls_matrix_type full
_refine_ls_number_parameters 365
_refine_ls_number_reflns 9233
_refine_ls_number_restraints 0
_refine_ls_restrained_S_all 1.109
_refine_ls_R_factor_all 0.0627
_refine_ls_R_factor_gt 0.0321
_refine_ls_shift/su_max 0.002
_refine_ls_shift/su_mean 0.000
_refine_ls_structure_factor_coef Fsqd
_refine_ls_weighting_details 'w=1/[\s^2^(Fo^2^)+(0.0490P)^2^+0.0000P] where P=(Fo^2^+2Fc^2^)/3'
_refine_ls_weighting_scheme calc
_refine_ls_wR_factor_gt 0.0790
_refine_ls_wR_factor_ref 0.0908
_reflns_number_gt 6868
_reflns_number_total 9233
_reflns_threshold_expression >2sigma(I)
_cod_data_source_file om034270csi20040114_041317.cif
_cod_data_source_block 8b
_cod_depositor_comments
;
The following automatic conversions were performed:

'_symmetry_cell_setting' value 'Monoclinic' changed to 'monoclinic'
according to /home/saulius/struct/CIF-dictionaries/cif_core.dic
dictionary named 'cif_core.dic' version 2.4.1 from 2010-06-29.

Automatic conversion script
Id: cif_fix_values 1715 2011-07-08 13:25:40Z adriana 

The following automatic conversions were performed:

'_refine_ls_weighting_scheme' value 'calc
w=1/[\s^2^(Fo^2^)+(0.0490P)^2^+0.0000P] where P=(Fo^2^+2Fc^2^)/3' was
changed to 'calc'. New tag '_refine_ls_weighting_details' was
created. The value of the new tag was set to
'w=1/[\s^2^(Fo^2^)+(0.0490P)^2^+0.0000P] where P=(Fo^2^+2Fc^2^)/3'.

Automatic conversion script
Id: cif_fix_values 3143 2015-03-26 13:38:13Z robertas 
;
_cod_original_sg_symbol_H-M P21/n
_cod_database_code 4076257

loop_
_symmetry_equiv_pos_as_xyz
'x, y, z'
'x+1/2, -y+1/2, z+1/2'
'-x, -y, -z'
'-x-1/2, y-1/2, -z-1/2'

loop_
_atom_site_label
_atom_site_type_symbol
_atom_site_fract_x
_atom_site_fract_y
_atom_site_fract_z
_atom_site_U_iso_or_equiv
_atom_site_adp_type
_atom_site_occupancy
_atom_site_calc_flag
_atom_site_refinement_flags
Pd Pd 0.257694(19) 0.152575(6) 0.397099(13) 0.03893(6) Uani 1 d .
I I 0.23837(2) 0.103171(7) 0.581927(13) 0.05778(7) Uani 1 d .
P P 0.12448(7) 0.09330(2) 0.29738(5) 0.04071(13) Uani 1 d .
N N 0.3969(2) 0.21178(7) 0.47717(14) 0.0427(4) Uani 1 d .
O1 O 0.15063(19) 0.19985(6) 0.19533(14) 0.0563(5) Uani 1 d .
C1 C 0.4409(3) 0.24103(9) 0.3939(2) 0.0473(5) Uani 1 d .
C2 C 0.5466(3) 0.27725(10) 0.4142(2) 0.0589(7) Uani 1 d .
H2 H 0.5948 0.2837 0.4836 0.071 Uiso 1 calc R
C3 C 0.5796(3) 0.30339(10) 0.3311(3) 0.0673(8) Uani 1 d .
H3 H 0.6514 0.3276 0.3449 0.081 Uiso 1 calc R
C4 C 0.5099(3) 0.29509(11) 0.2272(3) 0.0673(8) Uani 1 d .
H4 H 0.5361 0.3127 0.1715 0.081 Uiso 1 calc R
C5 C 0.3999(3) 0.26006(10) 0.2073(2) 0.0556(6) Uani 1 d .
H5 H 0.3493 0.2545 0.1382 0.067 Uiso 1 calc R
C6 C 0.3665(3) 0.23362(8) 0.29095(19) 0.0437(5) Uani 1 d .
C7 C 0.2450(3) 0.19746(8) 0.27285(18) 0.0446(5) Uani 1 d .
C8 C 0.5241(3) 0.19047(10) 0.5502(2) 0.0557(6) Uani 1 d .
H8 H 0.4935 0.1713 0.6049 0.067 Uiso 1 calc R
H8A H 0.5856 0.2173 0.5823 0.067 Uiso 1 calc R
H8B H 0.5755 0.1691 0.5109 0.067 Uiso 1 calc R
C9 C 0.3200(3) 0.24487(9) 0.5428(2) 0.0514(6) Uani 1 d .
H9 H 0.2868 0.2244 0.5955 0.062 Uiso 1 calc R
H9A H 0.3867 0.2695 0.5804 0.062 Uiso 1 calc R
C10 C 0.1962(3) 0.27118(9) 0.4770(2) 0.0513(6) Uani 1 d .
C11 C 0.0677(3) 0.24769(11) 0.4468(2) 0.0611(7) Uani 1 d .
H11 H 0.0567 0.2152 0.4707 0.073 Uiso 1 calc R
C12 C -0.0467(4) 0.27102(15) 0.3815(3) 0.0817(10) Uani 1 d .
H12 H -0.1341 0.2544 0.3623 0.098 Uiso 1 calc R
C13 C -0.0321(5) 0.31797(17) 0.3454(3) 0.0927(13) Uani 1 d .
H13 H -0.1089 0.3335 0.3004 0.111 Uiso 1 calc R
C14 C 0.0939(5) 0.34226(15) 0.3746(3) 0.0922(13) Uani 1 d .
H14 H 0.1037 0.3747 0.3502 0.111 Uiso 1 calc R
C15 C 0.2089(4) 0.31917(12) 0.4408(3) 0.0747(9) Uani 1 d .
H16 H 0.2954 0.3363 0.4609 0.090 Uiso 1 calc R
C16 C 0.1735(3) 0.02874(9) 0.32964(18) 0.0457(5) Uani 1 d .
C17 C 0.3166(3) 0.01774(12) 0.3636(2) 0.0642(7) Uani 1 d .
H17 H 0.3827 0.0436 0.3827 0.077 Uiso 1 calc R
C18 C 0.3621(5) -0.03137(14) 0.3692(3) 0.0870(11) Uani 1 d .
H18 H 0.4594 -0.0386 0.3896 0.104 Uiso 1 calc R
C19 C 0.2646(5) -0.07004(12) 0.3448(3) 0.0880(12) Uani 1 d .
H19 H 0.2957 -0.1033 0.3486 0.106 Uiso 1 calc R
C20 C 0.1244(5) -0.05931(11) 0.3155(3) 0.0851(11) Uani 1 d .
H20 H 0.0582 -0.0854 0.3009 0.102 Uiso 1 calc R
C21 C 0.0767(4) -0.01010(10) 0.3066(2) 0.0695(8) Uani 1 d .
H21 H -0.0207 -0.0033 0.2852 0.083 Uiso 1 calc R
C22 C 0.1253(3) 0.09096(8) 0.15547(18) 0.0489(6) Uani 1 d .
C23 C 0.2498(3) 0.10116(11) 0.1229(2) 0.0609(7) Uani 1 d .
H23 H 0.3292 0.1129 0.1716 0.073 Uiso 1 calc R
C24 C 0.2585(4) 0.09403(12) 0.0159(3) 0.0768(9) Uani 1 d .
H24 H 0.3433 0.1009 -0.0066 0.092 Uiso 1 calc R
C25 C 0.1402(5) 0.07677(12) -0.0552(3) 0.0836(11) Uani 1 d .
H25 H 0.1450 0.0721 -0.1262 0.100 Uiso 1 calc R
C26 C 0.0173(5) 0.06654(12) -0.0232(2) 0.0825(11) Uani 1 d .
H26 H -0.0621 0.0547 -0.0717 0.099 Uiso 1 calc R
C27 C 0.0099(4) 0.07365(11) 0.0819(2) 0.0669(8) Uani 1 d .
H27 H -0.0754 0.0666 0.1035 0.080 Uiso 1 calc R
C28 C -0.0609(3) 0.10257(10) 0.3048(2) 0.0520(6) Uani 1 d .
C29 C -0.1214(3) 0.07857(17) 0.3785(2) 0.0837(11) Uani 1 d .
H29 H -0.0703 0.0546 0.4239 0.100 Uiso 1 calc R
C30 C -0.2636(5) 0.0911(2) 0.3842(3) 0.1120(17) Uani 1 d .
H30 H -0.3073 0.0749 0.4334 0.134 Uiso 1 calc R
C31 C -0.3361(4) 0.1259(2) 0.3196(4) 0.0993(14) Uani 1 d .
H31 H -0.4302 0.1333 0.3238 0.119 Uiso 1 calc R
C32 C -0.2757(4) 0.15003(15) 0.2496(4) 0.0960(14) Uani 1 d .
H32 H -0.3274 0.1746 0.2062 0.22(3) Uiso 1 calc R
C33 C -0.1380(3) 0.13919(12) 0.2406(3) 0.0782(10) Uani 1 d .
H33 H -0.0965 0.1564 0.1915 0.094 Uiso 1 calc R
O1W O 0.6638(13) 0.0444(4) 0.0370(10) 0.211(4) Uiso 0.50 d P
O2W O 0.5000 0.0000 0.0000 0.1109(13) Uiso 1 d S
C1W C 0.5841(14) 0.0151(5) 0.0726(11) 0.135(4) Uiso 0.50 d P
C2W C 0.5835(19) -0.0068(6) 0.1797(14) 0.137(5) Uiso 0.50 d P
C3W C 0.4991(15) 0.0102(4) -0.1280(11) 0.128(4) Uiso 0.50 d P
C4W C 0.3738(17) -0.0122(6) -0.1837(13) 0.146(6) Uiso 0.50 d P

loop_
_atom_site_aniso_label
_atom_site_aniso_U_11
_atom_site_aniso_U_22
_atom_site_aniso_U_33
_atom_site_aniso_U_23
_atom_site_aniso_U_13
_atom_site_aniso_U_12
Pd 0.04050(12) 0.04048(10) 0.03278(9) -0.00217(6) 0.00052(7) 0.00166(6)
I 0.06950(14) 0.06278(12) 0.03899(10) 0.00339(6) 0.00642(8) 0.00313(8)
P 0.0426(3) 0.0407(3) 0.0365(3) -0.0019(2) 0.0027(2) 0.0012(2)
N 0.0399(11) 0.0470(10) 0.0369(10) -0.0052(7) -0.0016(8) 0.0048(8)
O1 0.0575(12) 0.0539(10) 0.0477(10) 0.0104(7) -0.0119(8) -0.0041(8)
C1 0.0416(14) 0.0473(12) 0.0513(14) -0.0063(10) 0.0055(11) 0.0028(10)
C2 0.0479(16) 0.0570(16) 0.0689(18) -0.0156(12) 0.0053(13) -0.0069(12)
C3 0.0513(18) 0.0542(17) 0.098(2) -0.0108(14) 0.0192(16) -0.0140(12)
C4 0.065(2) 0.0685(18) 0.075(2) 0.0073(14) 0.0291(16) -0.0016(14)
C5 0.0530(17) 0.0577(15) 0.0564(15) 0.0011(11) 0.0115(12) -0.0033(12)
C6 0.0364(13) 0.0460(12) 0.0470(13) 0.0001(9) 0.0043(10) 0.0006(9)
C7 0.0531(15) 0.0411(12) 0.0368(11) -0.0011(8) 0.0029(10) 0.0026(9)
C8 0.0435(16) 0.0603(15) 0.0553(15) -0.0049(11) -0.0082(12) 0.0047(11)
C9 0.0474(16) 0.0583(14) 0.0444(13) -0.0109(10) 0.0003(11) 0.0047(11)
C10 0.0539(16) 0.0557(14) 0.0438(13) -0.0092(10) 0.0090(11) 0.0038(11)
C11 0.0596(19) 0.0647(17) 0.0597(17) -0.0030(12) 0.0140(14) 0.0118(13)
C12 0.058(2) 0.108(3) 0.077(2) -0.0064(19) 0.0109(17) 0.0257(19)
C13 0.083(3) 0.125(3) 0.073(2) 0.031(2) 0.020(2) 0.052(3)
C14 0.100(3) 0.084(2) 0.102(3) 0.039(2) 0.043(3) 0.040(2)
C15 0.075(2) 0.0623(19) 0.092(3) 0.0074(15) 0.0298(19) 0.0080(15)
C16 0.0565(16) 0.0428(12) 0.0373(12) 0.0024(8) 0.0085(11) 0.0039(10)
C17 0.0552(18) 0.0694(17) 0.0675(19) 0.0147(13) 0.0113(14) 0.0125(13)
C18 0.107(3) 0.087(2) 0.072(2) 0.0235(18) 0.030(2) 0.045(2)
C19 0.149(4) 0.0465(17) 0.068(2) 0.0116(13) 0.022(2) 0.028(2)
C20 0.130(3) 0.0443(16) 0.067(2) 0.0038(13) -0.011(2) -0.0062(17)
C21 0.089(2) 0.0490(15) 0.0602(17) 0.0032(12) -0.0084(16) -0.0091(14)
C22 0.0741(18) 0.0365(11) 0.0352(11) -0.0019(8) 0.0096(11) 0.0027(10)
C23 0.064(2) 0.0724(18) 0.0473(15) -0.0009(12) 0.0150(13) 0.0167(13)
C24 0.089(3) 0.085(2) 0.0607(19) 0.0036(16) 0.0250(19) 0.0207(18)
C25 0.138(4) 0.0620(18) 0.0464(17) -0.0060(13) 0.009(2) 0.010(2)
C26 0.121(3) 0.069(2) 0.0462(17) -0.0103(13) -0.0084(19) -0.0135(19)
C27 0.081(2) 0.0600(16) 0.0499(15) 0.0001(12) -0.0090(14) -0.0078(14)
C28 0.0414(15) 0.0632(15) 0.0493(14) -0.0147(11) 0.0044(11) -0.0052(11)
C29 0.0451(18) 0.160(3) 0.0454(16) 0.0077(19) 0.0067(13) 0.0008(19)
C30 0.069(3) 0.218(6) 0.055(2) -0.002(3) 0.0252(19) 0.000(3)
C31 0.059(2) 0.155(4) 0.081(3) -0.040(3) 0.007(2) 0.024(3)
C32 0.055(2) 0.086(3) 0.143(4) -0.018(3) 0.010(3) 0.0132(18)
C33 0.0458(18) 0.0620(18) 0.121(3) 0.0120(17) 0.0041(18) 0.0062(13)

loop_
_atom_type_symbol
_atom_type_description
_atom_type_scat_dispersion_real
_atom_type_scat_dispersion_imag
_atom_type_scat_source
C C 0.0033 0.0016 'International Tables Vol C Tables 4.2.6.8 and 6.1.1.4'
H H 0.0000 0.0000 'International Tables Vol C Tables 4.2.6.8 and 6.1.1.4'
N N 0.0061 0.0033 'International Tables Vol C Tables 4.2.6.8 and 6.1.1.4'
O O 0.0106 0.0060 'International Tables Vol C Tables 4.2.6.8 and 6.1.1.4'
I I -0.4742 1.8119 'International Tables Vol C Tables 4.2.6.8 and 6.1.1.4'
P P 0.1023 0.0942 'International Tables Vol C Tables 4.2.6.8 and 6.1.1.4'
Pd Pd -0.9988 1.0072 'International Tables Vol C Tables 4.2.6.8 and 6.1.1.4'

loop_
_geom_angle_atom_site_label_1
_geom_angle_atom_site_label_2
_geom_angle_atom_site_label_3
_geom_angle
_geom_angle_site_symmetry_1
_geom_angle_site_symmetry_3
C7 Pd N 82.72(8) . .
C7 Pd P 91.80(7) . .
N Pd P 173.29(5) . .
C7 Pd I 168.76(7) . .
N Pd I 94.67(5) . .
P Pd I 91.444(17) . .
C16 P C28 109.12(12) . .
C16 P C22 98.18(10) . .
C28 P C22 105.26(13) . .
C16 P Pd 116.57(8) . .
C28 P Pd 108.50(8) . .
C22 P Pd 118.26(8) . .
C1 N C8 110.3(2) . .
C1 N C9 110.22(19) . .
C8 N C9 107.33(19) . .
C1 N Pd 106.32(13) . .
C8 N Pd 111.14(15) . .
C9 N Pd 111.53(15) . .
C6 C1 C2 119.4(2) . .
C6 C1 N 117.3(2) . .
C2 C1 N 123.1(2) . .
C3 C2 C1 119.1(3) . .
C3 C2 H2 120.5 . .
C1 C2 H2 120.5 . .
C2 C3 C4 122.2(3) . .
C2 C3 H3 118.9 . .
C4 C3 H3 118.9 . .
C3 C4 C5 118.7(3) . .
C3 C4 H4 120.6 . .
C5 C4 H4 120.6 . .
C6 C5 C4 119.3(3) . .
C6 C5 H5 120.4 . .
C4 C5 H5 120.4 . .
C5 C6 C1 121.3(2) . .
C5 C6 C7 120.5(2) . .
C1 C6 C7 118.2(2) . .
O1 C7 C6 121.5(2) . .
O1 C7 Pd 127.80(19) . .
C6 C7 Pd 110.45(16) . .
N C8 H8 109.5 . .
N C8 H8A 109.5 . .
H8 C8 H8A 109.5 . .
N C8 H8B 109.5 . .
H8 C8 H8B 109.5 . .
H8A C8 H8B 109.5 . .
C10 C9 N 112.3(2) . .
C10 C9 H9 109.1 . .
N C9 H9 109.1 . .
C10 C9 H9A 109.1 . .
N C9 H9A 109.1 . .
H9 C9 H9A 107.9 . .
C11 C10 C15 118.0(3) . .
C11 C10 C9 120.8(3) . .
C15 C10 C9 121.2(3) . .
C10 C11 C12 121.3(3) . .
C10 C11 H11 119.3 . .
C12 C11 H11 119.3 . .
C13 C12 C11 120.1(4) . .
C13 C12 H12 119.9 . .
C11 C12 H12 119.9 . .
C14 C13 C12 119.8(3) . .
C14 C13 H13 120.1 . .
C12 C13 H13 120.1 . .
C13 C14 C15 120.4(3) . .
C13 C14 H14 119.8 . .
C15 C14 H14 119.8 . .
C10 C15 C14 120.4(4) . .
C10 C15 H16 119.8 . .
C14 C15 H16 119.8 . .
C17 C16 C21 119.0(2) . .
C17 C16 P 117.9(2) . .
C21 C16 P 122.3(2) . .
C18 C17 C16 120.0(3) . .
C18 C17 H17 120.0 . .
C16 C17 H17 120.0 . .
C17 C18 C19 120.5(4) . .
C17 C18 H18 119.7 . .
C19 C18 H18 119.7 . .
C20 C19 C18 119.4(3) . .
C20 C19 H19 120.3 . .
C18 C19 H19 120.3 . .
C19 C20 C21 121.1(3) . .
C19 C20 H20 119.5 . .
C21 C20 H20 119.5 . .
C16 C21 C20 119.9(3) . .
C16 C21 H21 120.0 . .
C20 C21 H21 120.0 . .
C23 C22 C27 118.7(3) . .
C23 C22 P 118.9(2) . .
C27 C22 P 122.0(2) . .
C22 C23 C24 120.2(3) . .
C22 C23 H23 119.9 . .
C24 C23 H23 119.9 . .
C25 C24 C23 119.2(4) . .
C25 C24 H24 120.4 . .
C23 C24 H24 120.4 . .
C26 C25 C24 120.7(3) . .
C26 C25 H25 119.6 . .
C24 C25 H25 119.6 . .
C25 C26 C27 119.7(3) . .
C25 C26 H26 120.2 . .
C27 C26 H26 120.2 . .
C22 C27 C26 121.5(3) . .
C22 C27 H27 119.2 . .
C26 C27 H27 119.2 . .
C29 C28 C33 119.6(3) . .
C29 C28 P 122.1(2) . .
C33 C28 P 118.0(2) . .
C28 C29 C30 118.2(4) . .
C28 C29 H29 120.9 . .
C30 C29 H29 120.9 . .
C31 C30 C29 120.7(4) . .
C31 C30 H30 119.7 . .
C29 C30 H30 119.7 . .
C32 C31 C30 120.9(4) . .
C32 C31 H31 119.5 . .
C30 C31 H31 119.5 . .
C31 C32 C33 120.7(4) . .
C31 C32 H32 119.6 . .
C33 C32 H32 119.6 . .
C32 C33 C28 119.8(4) . .
C32 C33 H33 120.1 . .
C28 C33 H33 120.1 . .
C1W O2W C1W 180.000(3) . 3_655
C1W O2W C3W 53.5(8) . 3_655
C1W O2W C3W 126.5(8) 3_655 3_655
C1W O2W C3W 126.5(8) . .
C1W O2W C3W 53.5(8) 3_655 .
C3W O2W C3W 180.0 3_655 .
O2W C1W O1W 107.1(12) . .
O2W C1W C3W 82.4(11) . 3_655
O1W C1W C3W 168.4(15) . 3_655
O2W C1W C4W 143.0(14) . 3_655
O1W C1W C4W 109.9(14) . 3_655
C3W C1W C4W 60.9(11) 3_655 3_655
O2W C1W C2W 117.9(14) . .
O1W C1W C2W 134.7(15) . .
C3W C1W C2W 37.5(8) 3_655 .
C4W C1W C2W 25.5(9) 3_655 .
C4W C2W C3W 125(3) 3_655 3_655
C4W C2W C1W 69(2) 3_655 .
C3W C2W C1W 62.7(14) 3_655 .
C2W C3W C1W 79.8(15) 3_655 3_655
C2W C3W C4W 22.4(14) 3_655 .
C1W C3W C4W 61.4(9) 3_655 .
C2W C3W O2W 121.5(16) 3_655 .
C1W C3W O2W 44.1(7) 3_655 .
C4W C3W O2W 105.4(10) . .
C2W C4W C3W 33(2) 3_655 .
C2W C4W C1W 85(3) 3_655 3_655
C3W C4W C1W 57.7(9) . 3_655

loop_
_geom_bond_atom_site_label_1
_geom_bond_atom_site_label_2
_geom_bond_distance
_geom_bond_site_symmetry_2
Pd C7 1.976(2) .
Pd N 2.1752(19) .
Pd P 2.2503(6) .
Pd I 2.7509(3) .
P C16 1.805(2) .
P C28 1.806(3) .
P C22 1.824(2) .
N C1 1.452(3) .
N C8 1.483(3) .
N C9 1.509(3) .
O1 C7 1.197(3) .
C1 C6 1.379(3) .
C1 C2 1.379(4) .
C2 C3 1.364(4) .
C2 H2 0.9300 .
C3 C4 1.379(4) .
C3 H3 0.9300 .
C4 C5 1.386(4) .
C4 H4 0.9300 .
C5 C6 1.375(3) .
C5 H5 0.9300 .
C6 C7 1.486(3) .
C8 H8 0.9600 .
C8 H8A 0.9600 .
C8 H8B 0.9600 .
C9 C10 1.477(3) .
C9 H9 0.9700 .
C9 H9A 0.9700 .
C10 C11 1.358(4) .
C10 C15 1.372(4) .
C11 C12 1.378(4) .
C11 H11 0.9300 .
C12 C13 1.349(5) .
C12 H12 0.9300 .
C13 C14 1.347(6) .
C13 H13 0.9300 .
C14 C15 1.384(5) .
C14 H14 0.9300 .
C15 H16 0.9300 .
C16 C17 1.374(4) .
C16 C21 1.376(4) .
C17 C18 1.373(4) .
C17 H17 0.9300 .
C18 C19 1.378(6) .
C18 H18 0.9300 .
C19 C20 1.341(6) .
C19 H19 0.9300 .
C20 C21 1.383(4) .
C20 H20 0.9300 .
C21 H21 0.9300 .
C22 C23 1.364(4) .
C22 C27 1.372(4) .
C23 C24 1.406(4) .
C23 H23 0.9300 .
C24 C25 1.374(5) .
C24 H24 0.9300 .
C25 C26 1.346(6) .
C25 H25 0.9300 .
C26 C27 1.378(4) .
C26 H26 0.9300 .
C27 H27 0.9300 .
C28 C29 1.364(4) .
C28 C33 1.384(4) .
C29 C30 1.412(5) .
C29 H29 0.9300 .
C30 C31 1.335(6) .
C30 H30 0.9300 .
C31 C32 1.329(6) .
C31 H31 0.9300 .
C32 C33 1.372(5) .
C32 H32 0.9300 .
C33 H33 0.9300 .
O1W C1W 1.240(14) .
O2W C1W 1.167(13) .
O2W C1W 1.167(13) 3_655
O2W C3W 1.663(13) 3_655
O2W C3W 1.663(13) .
C1W C3W 1.348(16) 3_655
C1W C4W 1.401(19) 3_655
C1W C2W 1.49(2) .
C2W C4W 0.64(2) 3_655
C2W C3W 0.923(18) 3_655
C3W C2W 0.923(18) 3_655
C3W C1W 1.348(16) 3_655
C3W C4W 1.39(2) .
C4W C2W 0.64(2) 3_655
C4W C1W 1.401(19) 3_655
